data_4124199
loop_
_publ_author_name
'Shu, Chao'
'Wang, Yong-Heng'
'Zhou, Bo'
'Li, Xin-Ling'
'Ping, Yi-Fan'
'Lu, Xin'
'Ye, Long-Wu'

_publ_section_title
;
 Generation of \a-Imino Gold Carbenes through Gold-Catalyzed
 Intermolecular Reaction of Azides with Ynamides.
;
_journal_issue 30
_journal_name_full 'Journal of the American Chemical Society'
_journal_page_first 9567
_journal_page_last 9570
_journal_paper_doi 10.1021/jacs.5b06015
_journal_volume 137
_journal_year 2015
_chemical_formula_moiety 'C22 H19 Br N2 O2 S'
_chemical_formula_sum 'C22 H19 Br N2 O2 S'
_chemical_formula_weight 455.36
_chemical_name_systematic
; 
 ? 
;
_space_group_IT_number 2
_symmetry_cell_setting triclinic
_symmetry_space_group_name_Hall '-P 1'
_symmetry_space_group_name_H-M 'P -1'
_atom_sites_solution_hydrogens geom
_atom_sites_solution_primary direct
_atom_sites_solution_secondary difmap
_audit_creation_method SHELXL-97
_cell_angle_alpha 72.117(4)
_cell_angle_beta 80.875(4)
_cell_angle_gamma 77.827(4)
_cell_formula_units_Z 4
_cell_length_a 10.845(3)
_cell_length_b 11.530(3)
_cell_length_c 16.538(4)
_cell_measurement_reflns_used 3528
_cell_measurement_temperature 173(2)
_cell_measurement_theta_max 24.53
_cell_measurement_theta_min 2.60
_cell_volume 1914.0(9)
_computing_cell_refinement 'Bruker SMART'
_computing_data_collection 'Bruker SMART'
_computing_data_reduction 'Bruker SAINT'
_computing_molecular_graphics 'Bruker SHELXTL'
_computing_publication_material 'Bruker SHELXTL'
_computing_structure_refinement 'SHELXL-97 (Sheldrick, 1997)'
_computing_structure_solution 'SHELXS-97 (Sheldrick, 1990)'
_diffrn_ambient_temperature 173(2)
_diffrn_measured_fraction_theta_full 0.989
_diffrn_measured_fraction_theta_max 0.989
_diffrn_measurement_device_type 'CCD area detector'
_diffrn_measurement_method 'phi and omega scans'
_diffrn_radiation_monochromator graphite
_diffrn_radiation_source 'fine-focus sealed tube'
_diffrn_radiation_type MoK\a
_diffrn_radiation_wavelength 0.71073
_diffrn_reflns_av_R_equivalents 0.0405
_diffrn_reflns_av_sigmaI/netI 0.1246
_diffrn_reflns_limit_h_max 13
_diffrn_reflns_limit_h_min -13
_diffrn_reflns_limit_k_max 14
_diffrn_reflns_limit_k_min -14
_diffrn_reflns_limit_l_max 20
_diffrn_reflns_limit_l_min -20
_diffrn_reflns_number 15278
_diffrn_reflns_theta_full 26.00
_diffrn_reflns_theta_max 26.00
_diffrn_reflns_theta_min 1.93
_exptl_absorpt_coefficient_mu 2.278
_exptl_absorpt_correction_type none
_exptl_crystal_colour COLOURLESS
_exptl_crystal_density_diffrn 1.580
_exptl_crystal_density_meas 0
_exptl_crystal_density_method 'not measured'
_exptl_crystal_description BLOCK
_exptl_crystal_F_000 928
_exptl_crystal_size_max 0.12
_exptl_crystal_size_mid 0.12
_exptl_crystal_size_min 0.10
_refine_diff_density_max 1.244
_refine_diff_density_min -1.090
_refine_diff_density_rms 0.087
_refine_ls_extinction_method none
_refine_ls_goodness_of_fit_ref 0.845
_refine_ls_hydrogen_treatment mixed
_refine_ls_matrix_type full
_refine_ls_number_parameters 505
_refine_ls_number_reflns 7449
_refine_ls_number_restraints 0
_refine_ls_restrained_S_all 0.845
_refine_ls_R_factor_all 0.0875
_refine_ls_R_factor_gt 0.0636
_refine_ls_shift/su_max 0.001
_refine_ls_shift/su_mean 0.000
_refine_ls_structure_factor_coef Fsqd
_refine_ls_weighting_details 'calc w=1/[\s^2^(Fo^2^)+(0.2000P)^2^+0.0000P] where P=(Fo^2^+2Fc^2^)/3'
_refine_ls_weighting_scheme calc
_refine_ls_wR_factor_gt 0.2160
_refine_ls_wR_factor_ref 0.2460
_reflns_number_gt 5422
_reflns_number_total 7449
_reflns_threshold_expression >2sigma(I)
_cod_data_source_file ja5b06015_si_002.cif
_cod_data_source_block p
_cod_depositor_comments
;
The following automatic conversions were performed:

'_symmetry_cell_setting' value 'Triclinic' changed to 'triclinic'
according to
/usr/data/users/saulius/crontab/automatic-downloads/rss-feeds/ACS/lib/dictionaries/cif_core.dic
dictionary named 'cif_core.dic' version 2.4.2 from 2011-04-26.

Automatic conversion script
Id: cif_fix_values 3271 2015-04-21 07:52:19Z andrius 

 Adding full bibliography for 4124198--4124199.cif.
;
_cod_original_cell_volume 1914.0(8)
_cod_original_sg_symbol_H-M P-1
_cod_database_code 4124199

loop_
_symmetry_equiv_pos_as_xyz
'x, y, z'
'-x, -y, -z'

loop_
_atom_site_label
_atom_site_type_symbol
_atom_site_fract_x
_atom_site_fract_y
_atom_site_fract_z
_atom_site_U_iso_or_equiv
_atom_site_adp_type
_atom_site_occupancy
_atom_site_symmetry_multiplicity
_atom_site_calc_flag
_atom_site_refinement_flags
Br1 Br 0.57116(7) 0.15843(5) 0.48438(5) 0.0738(3) Uani 1 1 d .
S1 S 0.69545(11) 0.48446(10) 0.16157(7) 0.0368(3) Uani 1 1 d .
N1 N 0.6277(3) 0.6293(3) 0.1503(2) 0.0312(8) Uani 1 1 d .
O1 O 0.7767(3) 0.4525(3) 0.2262(2) 0.0512(9) Uani 1 1 d .
C1 C 0.6032(4) 0.6942(4) 0.2127(3) 0.0284(9) Uani 1 1 d .
Br2 Br 0.07636(7) 0.82948(6) -0.17505(4) 0.0719(3) Uani 1 1 d .
S2 S 0.19322(10) 0.48280(10) 0.15142(7) 0.0348(3) Uani 1 1 d .
N2 N 0.6641(3) 0.6508(3) 0.2850(2) 0.0312(8) Uani 1 1 d .
H2A H 0.7455 0.6331 0.2826 0.037 Uiso 1 1 calc R
C2 C 0.5210(4) 0.7992(4) 0.1858(3) 0.0278(9) Uani 1 1 d .
O2 O 0.7459(3) 0.4755(4) 0.0799(2) 0.0556(10) Uani 1 1 d .
N3 N 0.1293(3) 0.5329(3) 0.2343(2) 0.0322(8) Uani 1 1 d .
O3 O 0.2387(3) 0.3554(3) 0.1830(2) 0.0540(10) Uani 1 1 d .
C3 C 0.4858(4) 0.8018(4) 0.1051(3) 0.0285(9) Uani 1 1 d .
N4 N 0.1666(4) 0.7439(3) 0.1802(2) 0.0359(8) Uani 1 1 d .
H4A H 0.2479 0.7312 0.1707 0.043 Uiso 1 1 calc R
O4 O 0.2799(3) 0.5603(4) 0.1054(2) 0.0510(9) Uani 1 1 d .
C4 C 0.4147(4) 0.8919(4) 0.0464(3) 0.0345(10) Uani 1 1 d .
H4C H 0.3702 0.9634 0.0593 0.041 Uiso 1 1 calc R
C5 C 0.4109(5) 0.8745(5) -0.0306(3) 0.0407(11) Uani 1 1 d .
H5A H 0.3619 0.9342 -0.0703 0.049 Uiso 1 1 calc R
C6 C 0.4778(5) 0.7707(5) -0.0511(3) 0.0481(13) Uani 1 1 d .
H6A H 0.4747 0.7621 -0.1048 0.058 Uiso 1 1 calc R
C7 C 0.5499(5) 0.6782(5) 0.0067(3) 0.0414(11) Uani 1 1 d .
H7A H 0.5933 0.6062 -0.0060 0.050 Uiso 1 1 calc R
C8 C 0.5538(4) 0.6986(4) 0.0830(3) 0.0314(9) Uani 1 1 d .
C11 C 0.4814(4) 0.8989(4) 0.2254(3) 0.0305(9) Uani 1 1 d .
C12 C 0.3565(4) 0.9560(4) 0.2294(3) 0.0381(10) Uani 1 1 d .
H12A H 0.2965 0.9261 0.2106 0.046 Uiso 1 1 calc R
C13 C 0.3195(5) 1.0568(5) 0.2608(3) 0.0494(13) Uani 1 1 d .
H13A H 0.2351 1.0954 0.2621 0.059 Uiso 1 1 calc R
C14 C 0.4061(6) 1.1002(5) 0.2902(3) 0.0522(14) Uani 1 1 d .
H14A H 0.3812 1.1683 0.3116 0.063 Uiso 1 1 calc R
C15 C 0.5296(5) 1.0426(4) 0.2879(3) 0.0451(12) Uani 1 1 d .
H15A H 0.5890 1.0709 0.3085 0.054 Uiso 1 1 calc R
C16 C 0.5668(5) 0.9436(4) 0.2556(3) 0.0379(10) Uani 1 1 d .
H16A H 0.6515 0.9058 0.2540 0.046 Uiso 1 1 calc R
C17 C 0.5867(4) 0.6356(4) 0.3662(3) 0.0350(10) Uani 1 1 d .
H17A H 0.5295 0.7128 0.3657 0.042 Uiso 1 1 calc R
H17B H 0.6413 0.6181 0.4112 0.042 Uiso 1 1 calc R
C21 C 0.5104(4) 0.5345(4) 0.3865(3) 0.0315(9) Uani 1 1 d .
C22 C 0.3853(4) 0.5604(5) 0.3729(3) 0.0444(12) Uani 1 1 d .
H22A H 0.3470 0.6420 0.3506 0.053 Uiso 1 1 calc R
C23 C 0.3167(5) 0.4687(7) 0.3915(3) 0.0566(16) Uani 1 1 d .
H23A H 0.2312 0.4880 0.3828 0.068 Uiso 1 1 calc R
C24 C 0.3719(5) 0.3478(6) 0.4230(3) 0.0525(14) Uani 1 1 d .
H24A H 0.3253 0.2843 0.4350 0.063 Uiso 1 1 calc R
C25 C 0.4967(5) 0.3230(4) 0.4363(3) 0.0406(11) Uani 1 1 d .
C26 C 0.5663(4) 0.4148(4) 0.4185(3) 0.0334(9) Uani 1 1 d .
H26A H 0.6514 0.3959 0.4281 0.040 Uiso 1 1 calc R
C31 C 0.5687(6) 0.4050(5) 0.1969(4) 0.0511(13) Uani 1 1 d .
H31A H 0.5991 0.3180 0.2054 0.077 Uiso 1 1 calc R
H31B H 0.5090 0.4338 0.1549 0.077 Uiso 1 1 calc R
H31C H 0.5281 0.4192 0.2498 0.077 Uiso 1 1 calc R
C101 C 0.1061(4) 0.6567(4) 0.2375(3) 0.0290(9) Uani 1 1 d .
C102 C 0.0224(4) 0.6673(4) 0.3061(3) 0.0273(8) Uani 1 1 d .
C103 C -0.0124(4) 0.5485(4) 0.3463(3) 0.0273(8) Uani 1 1 d .
C104 C -0.0868(4) 0.5035(4) 0.4215(3) 0.0339(10) Uani 1 1 d .
H10A H -0.1306 0.5562 0.4532 0.041 Uiso 1 1 calc R
C105 C -0.0943(4) 0.3817(4) 0.4478(3) 0.0416(11) Uani 1 1 d .
H10B H -0.1444 0.3514 0.4980 0.050 Uiso 1 1 calc R
C106 C -0.0309(5) 0.3019(4) 0.4030(3) 0.0442(12) Uani 1 1 d .
H10C H -0.0400 0.2192 0.4224 0.053 Uiso 1 1 calc R
C107 C 0.0465(5) 0.3420(4) 0.3294(3) 0.0424(11) Uani 1 1 d .
H10D H 0.0917 0.2880 0.2991 0.051 Uiso 1 1 calc R
C108 C 0.0537(4) 0.4663(4) 0.3029(3) 0.0303(9) Uani 1 1 d .
C111 C -0.0179(4) 0.7737(4) 0.3394(3) 0.0305(9) Uani 1 1 d .
C112 C -0.1436(4) 0.8060(4) 0.3677(3) 0.0373(10) Uani 1 1 d .
H11A H -0.2031 0.7623 0.3619 0.045 Uiso 1 1 calc R
C113 C -0.1821(5) 0.9010(5) 0.4040(3) 0.0455(12) Uani 1 1 d .
H11B H -0.2669 0.9205 0.4235 0.055 Uiso 1 1 calc R
C114 C -0.0966(5) 0.9674(5) 0.4117(3) 0.0482(13) Uani 1 1 d .
H11C H -0.1225 1.0323 0.4362 0.058 Uiso 1 1 calc R
C115 C 0.0274(5) 0.9374(5) 0.3828(3) 0.0443(12) Uani 1 1 d .
H11D H 0.0865 0.9822 0.3875 0.053 Uiso 1 1 calc R
C116 C 0.0658(4) 0.8413(4) 0.3467(3) 0.0348(10) Uani 1 1 d .
H11E H 0.1507 0.8223 0.3270 0.042 Uiso 1 1 calc R
C117 C 0.0921(4) 0.8584(4) 0.1355(3) 0.0378(10) Uani 1 1 d .
H11F H 0.1483 0.9170 0.1062 0.045 Uiso 1 1 calc R
H11G H 0.0345 0.8927 0.1769 0.045 Uiso 1 1 calc R
C121 C 0.0168(4) 0.8438(4) 0.0717(3) 0.0311(9) Uani 1 1 d .
C122 C -0.1091(5) 0.8359(5) 0.0925(4) 0.0489(13) Uani 1 1 d .
H12B H -0.1484 0.8399 0.1461 0.059 Uiso 1 1 calc R
C123 C -0.1764(5) 0.8223(5) 0.0342(4) 0.0544(15) Uani 1 1 d .
H12C H -0.2617 0.8161 0.0490 0.065 Uiso 1 1 calc R
C124 C -0.1233(6) 0.8176(5) -0.0435(4) 0.0548(15) Uani 1 1 d .
H12D H -0.1708 0.8084 -0.0826 0.066 Uiso 1 1 calc R
C125 C 0.0026(5) 0.8265(4) -0.0648(3) 0.0435(11) Uani 1 1 d .
C126 C 0.0716(4) 0.8395(4) -0.0076(3) 0.0358(10) Uani 1 1 d .
H12E H 0.1569 0.8455 -0.0225 0.043 Uiso 1 1 calc R
C131 C 0.0665(4) 0.5040(5) 0.0933(3) 0.0409(11) Uani 1 1 d .
H13B H 0.0957 0.4767 0.0432 0.061 Uiso 1 1 calc R
H13C H 0.0295 0.5901 0.0768 0.061 Uiso 1 1 calc R
H13D H 0.0040 0.4568 0.1278 0.061 Uiso 1 1 calc R

loop_
_atom_site_aniso_label
_atom_site_aniso_U_11
_atom_site_aniso_U_22
_atom_site_aniso_U_33
_atom_site_aniso_U_23
_atom_site_aniso_U_13
_atom_site_aniso_U_12
Br1 0.1061(6) 0.0336(4) 0.0727(5) -0.0149(3) 0.0132(4) -0.0091(3)
S1 0.0392(6) 0.0344(6) 0.0369(6) -0.0177(5) -0.0029(5) 0.0039(5)
N1 0.0362(19) 0.0278(18) 0.0300(18) -0.0130(15) -0.0007(15) -0.0010(15)
O1 0.048(2) 0.051(2) 0.057(2) -0.0280(18) -0.0175(17) 0.0165(16)
C1 0.032(2) 0.032(2) 0.026(2) -0.0121(17) 0.0009(16) -0.0099(17)
Br2 0.1005(6) 0.0636(4) 0.0439(4) -0.0217(3) -0.0200(3) 0.0217(4)
S2 0.0315(6) 0.0360(6) 0.0368(6) -0.0160(5) -0.0018(4) 0.0018(4)
N2 0.0328(18) 0.0319(19) 0.0293(18) -0.0089(15) -0.0058(14) -0.0040(15)
C2 0.029(2) 0.032(2) 0.0232(19) -0.0115(17) 0.0010(16) -0.0044(17)
O2 0.060(2) 0.059(2) 0.044(2) -0.0274(18) 0.0051(17) 0.0101(18)
N3 0.0372(19) 0.0267(18) 0.0315(19) -0.0084(15) -0.0050(15) -0.0020(15)
O3 0.056(2) 0.0399(19) 0.058(2) -0.0202(18) -0.0074(18) 0.0181(16)
C3 0.0220(18) 0.036(2) 0.027(2) -0.0054(17) -0.0020(16) -0.0101(16)
N4 0.038(2) 0.0301(19) 0.036(2) -0.0021(16) -0.0036(16) -0.0094(16)
O4 0.0411(18) 0.061(2) 0.058(2) -0.0312(19) 0.0121(16) -0.0150(17)
C4 0.033(2) 0.036(2) 0.033(2) -0.0041(19) -0.0048(18) -0.0102(19)
C5 0.047(3) 0.047(3) 0.028(2) -0.002(2) -0.014(2) -0.015(2)
C6 0.057(3) 0.064(4) 0.033(3) -0.019(2) -0.010(2) -0.020(3)
C7 0.048(3) 0.048(3) 0.034(2) -0.021(2) -0.004(2) -0.007(2)
C8 0.031(2) 0.040(2) 0.027(2) -0.0139(18) 0.0049(17) -0.0124(18)
C11 0.039(2) 0.026(2) 0.0225(19) -0.0035(16) -0.0004(17) -0.0045(17)
C12 0.042(2) 0.033(2) 0.038(2) -0.012(2) -0.001(2) -0.0028(19)
C13 0.055(3) 0.034(3) 0.050(3) -0.014(2) 0.001(2) 0.011(2)
C14 0.079(4) 0.033(3) 0.044(3) -0.017(2) -0.007(3) 0.001(3)
C15 0.070(3) 0.032(2) 0.036(3) -0.006(2) -0.020(2) -0.010(2)
C16 0.046(3) 0.034(2) 0.035(2) -0.0093(19) -0.010(2) -0.005(2)
C17 0.045(2) 0.034(2) 0.030(2) -0.0150(18) -0.0053(19) -0.0045(19)
C21 0.034(2) 0.038(2) 0.0213(19) -0.0100(17) -0.0032(16) -0.0011(18)
C22 0.034(2) 0.065(3) 0.028(2) -0.011(2) -0.0067(19) 0.003(2)
C23 0.033(3) 0.103(5) 0.037(3) -0.021(3) -0.002(2) -0.017(3)
C24 0.065(4) 0.069(4) 0.035(3) -0.020(3) 0.008(2) -0.037(3)
C25 0.054(3) 0.038(3) 0.029(2) -0.0112(19) 0.003(2) -0.010(2)
C26 0.031(2) 0.040(2) 0.030(2) -0.0134(19) 0.0003(17) -0.0042(18)
C31 0.073(4) 0.037(3) 0.046(3) -0.010(2) -0.008(3) -0.018(3)
C101 0.031(2) 0.026(2) 0.030(2) -0.0064(17) -0.0103(17) -0.0019(16)
C102 0.0270(19) 0.026(2) 0.027(2) -0.0072(16) -0.0078(16) 0.0012(16)
C103 0.028(2) 0.027(2) 0.028(2) -0.0081(17) -0.0095(16) -0.0034(16)
C104 0.036(2) 0.036(2) 0.029(2) -0.0038(18) -0.0094(18) -0.0069(19)
C105 0.038(2) 0.043(3) 0.036(2) 0.009(2) -0.009(2) -0.016(2)
C106 0.049(3) 0.031(2) 0.050(3) -0.001(2) -0.014(2) -0.011(2)
C107 0.055(3) 0.023(2) 0.050(3) -0.010(2) -0.012(2) -0.003(2)
C108 0.032(2) 0.029(2) 0.028(2) -0.0046(17) -0.0087(17) -0.0031(17)
C111 0.035(2) 0.025(2) 0.027(2) -0.0031(17) -0.0040(17) -0.0033(17)
C112 0.038(2) 0.031(2) 0.046(3) -0.014(2) -0.008(2) -0.0047(18)
C113 0.047(3) 0.038(3) 0.050(3) -0.017(2) -0.001(2) 0.001(2)
C114 0.070(4) 0.034(3) 0.041(3) -0.016(2) -0.001(2) -0.006(2)
C115 0.061(3) 0.038(3) 0.039(3) -0.010(2) -0.006(2) -0.021(2)
C116 0.034(2) 0.034(2) 0.037(2) -0.0089(19) -0.0040(18) -0.0087(18)
C117 0.049(3) 0.026(2) 0.033(2) -0.0016(18) -0.002(2) -0.0068(19)
C121 0.040(2) 0.0193(19) 0.030(2) -0.0002(16) -0.0020(18) -0.0073(17)
C122 0.037(3) 0.037(3) 0.054(3) 0.009(2) 0.003(2) -0.006(2)
C123 0.039(3) 0.044(3) 0.070(4) 0.007(3) -0.010(3) -0.014(2)
C124 0.064(4) 0.033(3) 0.069(4) -0.004(3) -0.036(3) -0.009(2)
C125 0.056(3) 0.022(2) 0.046(3) -0.0021(19) -0.015(2) 0.003(2)
C126 0.035(2) 0.027(2) 0.039(2) 0.0000(19) -0.0055(19) -0.0028(18)
C131 0.045(3) 0.045(3) 0.037(3) -0.018(2) -0.007(2) -0.006(2)

loop_
_atom_type_symbol
_atom_type_description
_atom_type_scat_dispersion_real
_atom_type_scat_dispersion_imag
_atom_type_scat_source
C C 0.0033 0.0016 'International Tables Vol C Tables 4.2.6.8 and 6.1.1.4'
H H 0.0000 0.0000 'International Tables Vol C Tables 4.2.6.8 and 6.1.1.4'
N N 0.0061 0.0033 'International Tables Vol C Tables 4.2.6.8 and 6.1.1.4'
O O 0.0106 0.0060 'International Tables Vol C Tables 4.2.6.8 and 6.1.1.4'
S S 0.1246 0.1234 'International Tables Vol C Tables 4.2.6.8 and 6.1.1.4'
Br Br -0.2901 2.4595 'International Tables Vol C Tables 4.2.6.8 and 6.1.1.4'

loop_
_geom_angle_atom_site_label_1
_geom_angle_atom_site_label_2
_geom_angle_atom_site_label_3
_geom_angle
O2 S1 O1 119.2(2)
O2 S1 N1 106.7(2)
O1 S1 N1 107.0(2)
O2 S1 C31 109.6(3)
O1 S1 C31 109.9(3)
N1 S1 C31 103.1(2)
C1 N1 C8 107.4(3)
C1 N1 S1 127.6(3)
C8 N1 S1 123.0(3)
C2 C1 N2 129.6(4)
C2 C1 N1 109.4(4)
N2 C1 N1 120.9(4)
O4 S2 O3 118.4(2)
O4 S2 N3 106.7(2)
O3 S2 N3 106.9(2)
O4 S2 C131 110.5(2)
O3 S2 C131 109.2(2)
N3 S2 C131 103.9(2)
C1 N2 C17 117.6(4)
C1 C2 C11 127.5(4)
C1 C2 C3 107.6(4)
C11 C2 C3 124.7(4)
C108 N3 C101 107.6(3)
C108 N3 S2 123.2(3)
C101 N3 S2 126.5(3)
C4 C3 C8 119.1(4)
C4 C3 C2 131.9(4)
C8 C3 C2 108.4(4)
C101 N4 C117 118.8(4)
C5 C4 C3 118.7(4)
C6 C5 C4 121.3(4)
C5 C6 C7 121.3(4)
C8 C7 C6 116.3(5)
C7 C8 C3 123.2(4)
C7 C8 N1 129.6(4)
C3 C8 N1 107.1(3)
C12 C11 C16 118.0(4)
C12 C11 C2 120.3(4)
C16 C11 C2 121.6(4)
C13 C12 C11 120.8(5)
C12 C13 C14 120.2(5)
C15 C14 C13 119.3(5)
C14 C15 C16 120.5(5)
C15 C16 C11 121.1(5)
N2 C17 C21 113.6(3)
C22 C21 C26 119.4(5)
C22 C21 C17 120.9(4)
C26 C21 C17 119.7(4)
C21 C22 C23 120.7(5)
C24 C23 C22 120.6(5)
C23 C24 C25 118.3(5)
C26 C25 C24 121.6(5)
C26 C25 Br1 119.8(4)
C24 C25 Br1 118.6(4)
C25 C26 C21 119.5(4)
C102 C101 N4 129.0(4)
C102 C101 N3 109.2(4)
N4 C101 N3 121.7(4)
C101 C102 C103 107.1(4)
C101 C102 C111 128.1(4)
C103 C102 C111 124.6(4)
C108 C103 C104 118.4(4)
C108 C103 C102 109.2(4)
C104 C103 C102 132.0(4)
C105 C104 C103 118.8(4)
C104 C105 C106 122.1(5)
C105 C106 C107 121.0(4)
C106 C107 C108 116.7(5)
C103 C108 C107 123.0(4)
C103 C108 N3 107.0(4)
C107 C108 N3 130.0(4)
C116 C111 C112 117.9(4)
C116 C111 C102 121.8(4)
C112 C111 C102 120.2(4)
C113 C112 C111 121.1(4)
C112 C113 C114 120.3(5)
C115 C114 C113 119.0(5)
C114 C115 C116 120.5(5)
C111 C116 C115 121.1(4)
N4 C117 C121 113.4(4)
C122 C121 C126 119.1(4)
C122 C121 C117 120.0(4)
C126 C121 C117 120.9(4)
C121 C122 C123 119.5(5)
C124 C123 C122 121.7(5)
C123 C124 C125 118.8(5)
C126 C125 C124 120.4(5)
C126 C125 Br2 119.9(4)
C124 C125 Br2 119.6(4)
C125 C126 C121 120.4(4)

loop_
_geom_bond_atom_site_label_1
_geom_bond_atom_site_label_2
_geom_bond_distance
Br1 C25 1.875(5)
S1 O2 1.401(4)
S1 O1 1.405(4)
S1 N1 1.643(4)
S1 C31 1.737(5)
N1 C1 1.413(5)
N1 C8 1.409(6)
C1 C2 1.341(6)
C1 N2 1.365(5)
Br2 C125 1.865(5)
S2 O4 1.404(4)
S2 O3 1.407(4)
S2 N3 1.646(4)
S2 C131 1.734(5)
N2 C17 1.449(6)
C2 C11 1.449(6)
C2 C3 1.435(6)
N3 C108 1.409(6)
N3 C101 1.413(5)
C3 C4 1.378(6)
C3 C8 1.381(6)
N4 C101 1.355(6)
N4 C117 1.443(5)
C4 C5 1.358(6)
C5 C6 1.370(7)
C6 C7 1.386(7)
C7 C8 1.360(6)
C11 C12 1.376(6)
C11 C16 1.370(6)
C12 C13 1.374(7)
C13 C14 1.364(8)
C14 C15 1.365(8)
C15 C16 1.365(7)
C17 C21 1.494(6)
C21 C22 1.366(6)
C21 C26 1.361(6)
C22 C23 1.351(8)
C23 C24 1.369(9)
C24 C25 1.362(8)
C25 C26 1.361(7)
C101 C102 1.354(6)
C102 C103 1.428(6)
C102 C111 1.454(6)
C103 C108 1.376(6)
C103 C104 1.388(6)
C104 C105 1.353(6)
C105 C106 1.363(7)
C106 C107 1.375(7)
C107 C108 1.380(6)
C111 C116 1.355(6)
C111 C112 1.381(6)
C112 C113 1.366(6)
C113 C114 1.363(7)
C114 C115 1.363(7)
C115 C116 1.374(7)
C117 C121 1.499(6)
C121 C122 1.370(7)
C121 C126 1.362(6)
C122 C123 1.360(8)
C123 C124 1.336(8)
C124 C125 1.373(8)
C125 C126 1.356(7)
